data_1577151
loop_
_publ_author_name
'Baltrun, Marc'
'Hanneberg, David'
'Hett, Florian'
'Seidl, Michael'
'Weigend, Florian'
'Hohloch, Stephan'

_publ_section_title
;
 Regioselective [3+2] Cycloaddition Reactions of the Phosphorus and
 Arsenic Analogues of the Thiocyanate Anion
;
_journal_name_full 'Chemical Science'
_journal_paper_doi 10.1039/D6SC01985D
_journal_year 2026
_chemical_formula_moiety 'C39 H57 N3 P2 S2 Zr'
_chemical_formula_sum 'C39 H57 N3 P2 S2 Zr'
_chemical_formula_weight 785.15
_space_group_crystal_system monoclinic
_space_group_IT_number 14
_space_group_name_Hall '-P 2ybc'
_space_group_name_H-M_alt 'P 1 21/c 1'
_atom_sites_solution_hydrogens geom
_atom_sites_solution_primary dual
_audit_creation_date 2026-01-22
_audit_creation_method
;
Olex2 1.5-alpha
(compiled 2026.01.16 svn.rae368b03 for OlexSys, GUI svn.r7471)
;
_audit_update_record
;
2026-01-26 deposited with the CCDC.	2026-04-24 downloaded from the CCDC.
;
_cell_angle_alpha 90
_cell_angle_beta 92.7490(10)
_cell_angle_gamma 90
_cell_formula_units_Z 4
_cell_length_a 11.2482(3)
_cell_length_b 19.3079(7)
_cell_length_c 19.0553(7)
_cell_measurement_reflns_used 9817
_cell_measurement_temperature 153.00
_cell_measurement_theta_max 27.44
_cell_measurement_theta_min 2.39
_cell_volume 4133.7(2)
_computing_cell_refinement 'SAINT V8.41 (?, 2016)'
_computing_data_collection 'APEX4, Bruker'
_computing_data_reduction 'SAINT V8.41 (?, 2016)'
_computing_molecular_graphics 'Olex2 1.5-alpha (Dolomanov et al., 2009)'
_computing_publication_material 'Olex2 1.5-alpha (Dolomanov et al., 2009)'
_computing_structure_refinement 'SHELXL 2018/3 (Sheldrick, 2015)'
_computing_structure_solution 'SHELXT 2018/2 (Sheldrick, 2018)'
_diffrn_ambient_temperature 153.00
_diffrn_measured_fraction_theta_full 0.999
_diffrn_measured_fraction_theta_max 0.999
_diffrn_measurement_device_type 'Bruker D8 QUEST PHOTON III'
_diffrn_measurement_method '\f and \w scans'
_diffrn_radiation_type MoK\a
_diffrn_radiation_wavelength 0.71073
_diffrn_reflns_av_R_equivalents 0.0785
_diffrn_reflns_av_unetI/netI 0.0278
_diffrn_reflns_Laue_measured_fraction_full 0.999
_diffrn_reflns_Laue_measured_fraction_max 0.999
_diffrn_reflns_limit_h_max 12
_diffrn_reflns_limit_h_min -14
_diffrn_reflns_limit_k_max 25
_diffrn_reflns_limit_k_min -25
_diffrn_reflns_limit_l_max 24
_diffrn_reflns_limit_l_min -24
_diffrn_reflns_number 141569
_diffrn_reflns_point_group_measured_fraction_full 0.999
_diffrn_reflns_point_group_measured_fraction_max 0.999
_diffrn_reflns_theta_full 25.242
_diffrn_reflns_theta_max 27.502
_diffrn_reflns_theta_min 2.315
_diffrn_source_current 1.0
_diffrn_source_power 0.05
_diffrn_source_voltage 50.0
_diffrn_standards_number 0
_exptl_absorpt_coefficient_mu 0.474
_exptl_absorpt_correction_T_max 0.7456
_exptl_absorpt_correction_T_min 0.6168
_exptl_absorpt_correction_type multi-scan
_exptl_absorpt_process_details
;
SADABS-2016/2 (Bruker,2016/2) was used for absorption correction.
wR2(int) was 0.0873 before and 0.0480 after correction.
The Ratio of minimum to maximum transmission is 0.8273.
The \l/2 correction factor is Not present.
;
_exptl_crystal_colour 'clear light yellow'
_exptl_crystal_colour_lustre clear
_exptl_crystal_colour_modifier light
_exptl_crystal_colour_primary yellow
_exptl_crystal_density_diffrn 1.262
_exptl_crystal_description block
_exptl_crystal_F_000 1656
_exptl_crystal_size_max 0.356
_exptl_crystal_size_mid 0.176
_exptl_crystal_size_min 0.067
_refine_diff_density_max 0.393
_refine_diff_density_min -0.387
_refine_diff_density_rms 0.056
_refine_ls_extinction_method none
_refine_ls_goodness_of_fit_ref 1.044
_refine_ls_hydrogen_treatment constr
_refine_ls_matrix_type full
_refine_ls_number_parameters 440
_refine_ls_number_reflns 9491
_refine_ls_number_restraints 0
_refine_ls_restrained_S_all 1.044
_refine_ls_R_factor_all 0.0350
_refine_ls_R_factor_gt 0.0279
_refine_ls_shift/su_max 0.001
_refine_ls_shift/su_mean 0.000
_refine_ls_structure_factor_coef Fsqd
_refine_ls_weighting_details 'w=1/[\s^2^(Fo^2^)+(0.0311P)^2^+2.4200P] where P=(Fo^2^+2Fc^2^)/3'
_refine_ls_weighting_scheme calc
_refine_ls_wR_factor_gt 0.0684
_refine_ls_wR_factor_ref 0.0734
_reflns_Friedel_coverage 0.000
_reflns_number_gt 8246
_reflns_number_total 9491
_reflns_threshold_expression 'I > 2\s(I)'
_cod_data_source_file d6sc01985d5.cif
_cod_data_source_block sh_637n_0m
_cod_database_code 1577151
_shelx_shelxl_version_number 2018/3
_shelx_space_group_comment
;
The symmetry employed for this shelxl refinement is uniquely defined
by the following loop, which should always be used as a source of
symmetry information in preference to the above space-group names.
They are only intended as comments.
;
_shelx_estimated_absorpt_t_max 0.969
_shelx_estimated_absorpt_t_min 0.849
_olex2_refinement_description
;
1. Fixed Uiso
 At 1.2 times of:
  All C(H) groups
 At 1.5 times of:
  All C(H,H,H) groups
2.a Aromatic/amide H refined with riding coordinates:
 C25(H25), C35(H35), C37(H37), C21(H21), C33(H33), C23(H23), C5(H5), C9(H9),
 C7(H7)
2.b Idealised Me refined as rotating group:
 C31(H31A,H31B,H31C), C17(H17A,H17B,H17C), C29(H29A,H29B,H29C), C30(H30A,H30B,
 H30C), C38(H38A,H38B,H38C), C19(H19A,H19B,H19C), C15(H15A,H15B,H15C), C14(H14A,
 H14B,H14C), C10(H10A,H10B,H10C), C18(H18A,H18B,H18C), C27(H27A,H27B,H27C),
 C13(H13A,H13B,H13C), C11(H11A,H11B,H11C), C26(H26A,H26B,H26C), C3(H3A,H3B,H3C),
  C39(H39A,H39B,H39C)
;
_olex2_diffrn_ambient_temperature_device 'Oxford Cryosystems, Cryostream 800'
_olex2_submission_special_instructions 'No special instructions were received'

loop_
_space_group_symop_operation_xyz
'x, y, z'
'-x, y+1/2, -z+1/2'
'-x, -y, -z'
'x, -y-1/2, z-1/2'

loop_
_atom_site_label
_atom_site_type_symbol
_atom_site_fract_x
_atom_site_fract_y
_atom_site_fract_z
_atom_site_U_iso_or_equiv
_atom_site_adp_type
_atom_site_occupancy
_atom_site_site_symmetry_order
_atom_site_calc_flag
_atom_site_refinement_flags_posn
_atom_site_refinement_flags_adp
_atom_site_refinement_flags_occupancy
_atom_site_disorder_assembly
_atom_site_disorder_group
Zr1 Zr 0.66826(2) 0.27398(2) 0.44119(2) 0.01557(5) Uani 1 1 d . . . . .
S2 S 0.89976(4) 0.20296(2) 0.34246(2) 0.02294(9) Uani 1 1 d . . . . .
P2 P 0.71797(4) 0.10672(2) 0.38492(3) 0.02756(10) Uani 1 1 d . . . . .
S1 S 1.08094(4) 0.12008(3) 0.28096(3) 0.03225(11) Uani 1 1 d . . . . .
P1 P 0.85542(4) 0.05059(2) 0.33604(3) 0.02869(11) Uani 1 1 d . . . . .
N30 N 0.67747(12) 0.37193(7) 0.39863(7) 0.0186(3) Uani 1 1 d . . . . .
N10 N 0.49382(12) 0.23991(7) 0.43935(7) 0.0192(3) Uani 1 1 d . . . . .
N50 N 0.72864(12) 0.27536(7) 0.54408(7) 0.0199(3) Uani 1 1 d . . . . .
C10 C 0.43864(14) 0.22377(9) 0.50384(9) 0.0205(3) Uani 1 1 d . . . . .
C30 C 0.80020(14) 0.37564(8) 0.38039(8) 0.0193(3) Uani 1 1 d . . . . .
C15 C 0.44457(15) 0.15726(9) 0.53166(9) 0.0238(3) Uani 1 1 d . . . . .
H25 H 0.483851 0.121882 0.506998 0.029 Uiso 1 1 calc R U . . .
C33 C 1.03911(16) 0.38163(9) 0.34804(10) 0.0279(4) Uani 1 1 d . . . . .
H35 H 1.120331 0.384633 0.336821 0.033 Uiso 1 1 calc R U . . .
C39 C 0.66779(17) 0.49968(9) 0.41459(11) 0.0304(4) Uani 1 1 d . . . . .
H31A H 0.618392 0.540654 0.404656 0.046 Uiso 1 1 calc R U . . .
H31B H 0.745165 0.505648 0.393819 0.046 Uiso 1 1 calc R U . . .
H31C H 0.679559 0.493795 0.465533 0.046 Uiso 1 1 calc R U . . .
C34 C 0.95420(15) 0.36430(9) 0.29571(9) 0.0237(3) Uani 1 1 d . . . . .
C31 C 0.88839(15) 0.39153(9) 0.43175(9) 0.0253(4) Uani 1 1 d . . . . .
H37 H 0.866330 0.400434 0.478401 0.030 Uiso 1 1 calc R U . . .
C11 C 0.37947(16) 0.27494(9) 0.54041(9) 0.0246(3) Uani 1 1 d . . . . .
H21 H 0.374252 0.320542 0.521786 0.030 Uiso 1 1 calc R U . . .
C14 C 0.39380(16) 0.14145(10) 0.59526(10) 0.0280(4) Uani 1 1 d . . . . .
C20 C 0.29799(15) 0.26283(10) 0.37406(10) 0.0294(4) Uani 1 1 d . . . . .
H17A H 0.253562 0.247969 0.414422 0.044 Uiso 1 1 calc R U . . .
H17B H 0.251456 0.252539 0.330516 0.044 Uiso 1 1 calc R U . . .
H17C H 0.312906 0.312773 0.377151 0.044 Uiso 1 1 calc R U . . .
C38 C 0.60579(15) 0.43561(9) 0.38301(9) 0.0235(3) Uani 1 1 d . . . . .
C50 C 0.79477(15) 0.21142(8) 0.55035(8) 0.0198(3) Uani 1 1 d . . . . .
C2 C 0.76889(14) 0.19006(8) 0.38028(8) 0.0198(3) Uani 1 1 d . . . . .
C41 C 0.48623(16) 0.42681(10) 0.41664(11) 0.0305(4) Uani 1 1 d . . . . .
H29A H 0.435891 0.467171 0.405664 0.046 Uiso 1 1 calc R U . . .
H29B H 0.499210 0.422700 0.467698 0.046 Uiso 1 1 calc R U . . .
H29C H 0.446827 0.384892 0.398158 0.046 Uiso 1 1 calc R U . . .
C35 C 0.83516(15) 0.36163(8) 0.31220(9) 0.0210(3) Uani 1 1 d . . . . .
H33 H 0.776476 0.350099 0.276598 0.025 Uiso 1 1 calc R U . . .
C1 C 0.94325(14) 0.12074(9) 0.31989(9) 0.0215(3) Uani 1 1 d . . . . .
C13 C 0.33619(16) 0.19344(10) 0.63037(10) 0.0296(4) Uani 1 1 d . . . . .
H23 H 0.301569 0.183052 0.673639 0.036 Uiso 1 1 calc R U . . .
C40 C 0.58457(18) 0.44671(10) 0.30384(10) 0.0329(4) Uani 1 1 d . . . . .
H30A H 0.547125 0.405344 0.282766 0.049 Uiso 1 1 calc R U . . .
H30B H 0.660814 0.455161 0.282538 0.049 Uiso 1 1 calc R U . . .
H30C H 0.532180 0.486734 0.295552 0.049 Uiso 1 1 calc R U . . .
C32 C 1.00794(16) 0.39467(10) 0.41637(10) 0.0309(4) Uani 1 1 d . . . . .
C37 C 0.99240(18) 0.34563(11) 0.22330(10) 0.0354(4) Uani 1 1 d . . . . .
H38A H 1.052063 0.378939 0.208614 0.053 Uiso 1 1 calc R U . . .
H38B H 0.923201 0.346836 0.190056 0.053 Uiso 1 1 calc R U . . .
H38C H 1.026752 0.298974 0.224189 0.053 Uiso 1 1 calc R U . . .
C54 C 0.97327(15) 0.14577(10) 0.52776(9) 0.0275(4) Uani 1 1 d . . . . .
C18 C 0.41688(15) 0.22409(9) 0.37422(9) 0.0231(3) Uani 1 1 d . . . . .
C12 C 0.32774(17) 0.26018(10) 0.60403(10) 0.0295(4) Uani 1 1 d . . . . .
C55 C 0.91229(15) 0.20833(9) 0.52930(9) 0.0239(3) Uani 1 1 d . . . . .
H5 H 0.950940 0.249668 0.515849 0.029 Uiso 1 1 calc R U . . .
C51 C 0.74022(15) 0.15065(9) 0.57184(9) 0.0234(3) Uani 1 1 d . . . . .
H9 H 0.661431 0.152429 0.587603 0.028 Uiso 1 1 calc R U . . .
C19 C 0.48569(16) 0.24724(11) 0.31137(9) 0.0289(4) Uani 1 1 d . . . . .
H19A H 0.437801 0.238468 0.267964 0.043 Uiso 1 1 calc R U . . .
H19B H 0.560459 0.221271 0.310415 0.043 Uiso 1 1 calc R U . . .
H19C H 0.503078 0.296858 0.315326 0.043 Uiso 1 1 calc R U . . .
C59 C 0.65460(19) 0.38320(10) 0.59114(10) 0.0335(4) Uani 1 1 d . . . . .
H15A H 0.572890 0.368978 0.578048 0.050 Uiso 1 1 calc R U . . .
H15B H 0.688120 0.408084 0.551863 0.050 Uiso 1 1 calc R U . . .
H15C H 0.654381 0.413614 0.632309 0.050 Uiso 1 1 calc R U . . .
C60 C 0.6742(2) 0.28068(11) 0.66883(10) 0.0349(4) Uani 1 1 d . . . . .
H14A H 0.722417 0.239798 0.681206 0.052 Uiso 1 1 calc R U . . .
H14B H 0.593316 0.266141 0.654172 0.052 Uiso 1 1 calc R U . . .
H14C H 0.671294 0.311276 0.709745 0.052 Uiso 1 1 calc R U . . .
C52 C 0.79950(17) 0.08745(9) 0.57052(10) 0.0287(4) Uani 1 1 d . . . . .
C57 C 1.09792(17) 0.14267(12) 0.50247(12) 0.0402(5) Uani 1 1 d . . . . .
H10A H 1.094793 0.137899 0.451209 0.060 Uiso 1 1 calc R U . . .
H10B H 1.139654 0.102788 0.523809 0.060 Uiso 1 1 calc R U . . .
H10C H 1.140455 0.185303 0.515916 0.060 Uiso 1 1 calc R U . . .
C21 C 0.39047(17) 0.14634(10) 0.36776(10) 0.0312(4) Uani 1 1 d . . . . .
H18A H 0.342966 0.131619 0.406884 0.047 Uiso 1 1 calc R U . . .
H18B H 0.465508 0.120482 0.369056 0.047 Uiso 1 1 calc R U . . .
H18C H 0.346057 0.137264 0.323203 0.047 Uiso 1 1 calc R U . . .
C58 C 0.72977(16) 0.31941(9) 0.60855(9) 0.0252(4) Uani 1 1 d . . . . .
C53 C 0.91502(17) 0.08613(10) 0.54808(10) 0.0300(4) Uani 1 1 d . . . . .
H7 H 0.955588 0.043045 0.546564 0.036 Uiso 1 1 calc R U . . .
C17 C 0.4007(2) 0.06895(11) 0.62394(12) 0.0438(5) Uani 1 1 d . . . . .
H27A H 0.479908 0.061024 0.646231 0.066 Uiso 1 1 calc R U . . .
H27B H 0.386586 0.035774 0.585529 0.066 Uiso 1 1 calc R U . . .
H27C H 0.340275 0.062802 0.658767 0.066 Uiso 1 1 calc R U . . .
C61 C 0.85623(18) 0.34118(11) 0.63149(10) 0.0338(4) Uani 1 1 d . . . . .
H13A H 0.853924 0.371426 0.672704 0.051 Uiso 1 1 calc R U . . .
H13B H 0.892161 0.366142 0.593063 0.051 Uiso 1 1 calc R U . . .
H13C H 0.903778 0.299928 0.643442 0.051 Uiso 1 1 calc R U . . .
C56 C 0.7370(2) 0.02159(11) 0.59028(13) 0.0455(5) Uani 1 1 d . . . . .
H11A H 0.679882 0.008264 0.552242 0.068 Uiso 1 1 calc R U . . .
H11B H 0.694892 0.029166 0.633453 0.068 Uiso 1 1 calc R U . . .
H11C H 0.795827 -0.015440 0.597986 0.068 Uiso 1 1 calc R U . . .
C16 C 0.2637(2) 0.31536(12) 0.64285(11) 0.0464(6) Uani 1 1 d . . . . .
H26A H 0.204750 0.293799 0.672187 0.070 Uiso 1 1 calc R U . . .
H26B H 0.223325 0.346767 0.609051 0.070 Uiso 1 1 calc R U . . .
H26C H 0.321078 0.341550 0.672673 0.070 Uiso 1 1 calc R U . . .
C3 C 1.0838(2) 0.03536(12) 0.24330(14) 0.0484(6) Uani 1 1 d . . . . .
H3A H 1.015391 0.029735 0.209941 0.073 Uiso 1 1 calc R U . . .
H3B H 1.079834 0.000599 0.280598 0.073 Uiso 1 1 calc R U . . .
H3C H 1.157599 0.029276 0.218717 0.073 Uiso 1 1 calc R U . . .
C36 C 1.1019(2) 0.41214(16) 0.47277(13) 0.0566(7) Uani 1 1 d . . . . .
H39A H 1.138096 0.369333 0.491345 0.085 Uiso 1 1 calc R U . . .
H39B H 1.065300 0.437329 0.510828 0.085 Uiso 1 1 calc R U . . .
H39C H 1.163308 0.441111 0.452781 0.085 Uiso 1 1 calc R U . . .

loop_
_atom_site_aniso_label
_atom_site_aniso_U_11
_atom_site_aniso_U_22
_atom_site_aniso_U_33
_atom_site_aniso_U_23
_atom_site_aniso_U_13
_atom_site_aniso_U_12
Zr1 0.01519(8) 0.01439(8) 0.01735(8) -0.00032(5) 0.00316(5) 0.00035(5)
S2 0.0227(2) 0.01770(19) 0.0290(2) -0.00133(16) 0.00712(16) 0.00002(15)
P2 0.0235(2) 0.0196(2) 0.0404(3) -0.00235(19) 0.01089(19) -0.00155(17)
S1 0.0225(2) 0.0322(2) 0.0432(3) -0.0037(2) 0.01258(19) 0.00125(17)
P1 0.0254(2) 0.0175(2) 0.0439(3) -0.00392(19) 0.00996(19) -0.00007(17)
N30 0.0186(6) 0.0167(6) 0.0207(7) 0.0017(5) 0.0030(5) 0.0006(5)
N10 0.0166(6) 0.0209(7) 0.0204(7) -0.0001(5) 0.0029(5) -0.0019(5)
N50 0.0212(7) 0.0185(7) 0.0201(7) 0.0004(5) 0.0014(5) 0.0015(5)
C10 0.0155(7) 0.0238(8) 0.0224(8) 0.0016(6) 0.0023(6) -0.0036(6)
C30 0.0209(8) 0.0141(7) 0.0232(8) 0.0016(6) 0.0025(6) -0.0011(6)
C15 0.0208(8) 0.0228(8) 0.0278(9) 0.0004(7) 0.0023(6) -0.0020(6)
C33 0.0194(8) 0.0274(9) 0.0371(10) 0.0012(7) 0.0055(7) 0.0003(7)
C39 0.0310(10) 0.0181(8) 0.0424(11) 0.0004(8) 0.0048(8) 0.0005(7)
C34 0.0248(8) 0.0198(8) 0.0271(9) 0.0030(7) 0.0063(7) 0.0005(6)
C31 0.0247(9) 0.0283(9) 0.0229(8) -0.0014(7) 0.0007(7) -0.0001(7)
C11 0.0252(8) 0.0236(8) 0.0255(8) 0.0010(7) 0.0049(7) -0.0005(7)
C14 0.0249(9) 0.0275(9) 0.0313(9) 0.0067(7) -0.0011(7) -0.0089(7)
C20 0.0211(8) 0.0349(10) 0.0319(9) -0.0019(8) -0.0023(7) -0.0002(7)
C38 0.0230(8) 0.0191(8) 0.0284(9) 0.0033(7) 0.0030(6) 0.0020(6)
C50 0.0211(8) 0.0212(8) 0.0170(7) 0.0003(6) -0.0011(6) 0.0013(6)
C2 0.0192(7) 0.0186(8) 0.0219(8) -0.0013(6) 0.0034(6) 0.0022(6)
C41 0.0240(9) 0.0232(9) 0.0447(11) 0.0034(8) 0.0066(8) 0.0050(7)
C35 0.0235(8) 0.0176(8) 0.0218(8) 0.0006(6) 0.0010(6) -0.0011(6)
C1 0.0203(8) 0.0210(8) 0.0234(8) -0.0023(6) 0.0028(6) 0.0025(6)
C13 0.0260(9) 0.0383(10) 0.0250(9) 0.0059(8) 0.0057(7) -0.0079(7)
C40 0.0365(10) 0.0302(10) 0.0317(10) 0.0072(8) -0.0015(8) 0.0068(8)
C32 0.0227(9) 0.0361(10) 0.0334(10) -0.0024(8) -0.0032(7) -0.0019(7)
C37 0.0330(10) 0.0435(12) 0.0307(10) -0.0016(8) 0.0124(8) -0.0001(8)
C54 0.0217(8) 0.0349(10) 0.0256(9) -0.0055(7) -0.0016(6) 0.0047(7)
C18 0.0196(8) 0.0258(9) 0.0240(8) -0.0018(7) 0.0000(6) -0.0018(6)
C12 0.0269(9) 0.0363(10) 0.0259(9) -0.0014(8) 0.0071(7) -0.0007(7)
C55 0.0227(8) 0.0273(9) 0.0218(8) -0.0005(7) 0.0006(6) -0.0017(7)
C51 0.0229(8) 0.0250(9) 0.0224(8) 0.0035(7) 0.0014(6) -0.0001(6)
C19 0.0257(9) 0.0393(10) 0.0215(8) -0.0024(7) 0.0005(7) -0.0031(8)
C59 0.0443(11) 0.0291(10) 0.0272(9) -0.0020(7) 0.0022(8) 0.0116(8)
C60 0.0464(12) 0.0367(11) 0.0222(9) 0.0021(8) 0.0090(8) 0.0046(9)
C52 0.0346(10) 0.0237(9) 0.0274(9) 0.0029(7) -0.0015(7) 0.0011(7)
C57 0.0226(9) 0.0538(13) 0.0443(12) -0.0097(10) 0.0019(8) 0.0072(9)
C21 0.0284(9) 0.0283(10) 0.0365(10) -0.0071(8) -0.0027(8) -0.0051(7)
C58 0.0325(9) 0.0248(9) 0.0184(8) -0.0012(6) 0.0021(7) 0.0041(7)
C53 0.0327(10) 0.0273(9) 0.0295(9) -0.0029(7) -0.0036(7) 0.0095(7)
C17 0.0531(14) 0.0335(11) 0.0451(12) 0.0129(9) 0.0060(10) -0.0086(10)
C61 0.0390(11) 0.0361(11) 0.0256(9) -0.0054(8) -0.0047(8) -0.0024(8)
C56 0.0551(14) 0.0246(10) 0.0571(14) 0.0089(9) 0.0064(11) -0.0015(9)
C16 0.0596(15) 0.0478(13) 0.0338(11) 0.0013(10) 0.0222(10) 0.0126(11)
C3 0.0410(12) 0.0431(13) 0.0628(15) -0.0183(11) 0.0201(11) 0.0094(10)
C36 0.0264(11) 0.097(2) 0.0459(13) -0.0182(13) -0.0085(9) -0.0010(12)

loop_
_atom_type_symbol
_atom_type_description
_atom_type_scat_dispersion_real
_atom_type_scat_dispersion_imag
_atom_type_scat_source
C C 0.0033 0.0016 'International Tables Vol C Tables 4.2.6.8 and 6.1.1.4'
H H 0.0000 0.0000 'International Tables Vol C Tables 4.2.6.8 and 6.1.1.4'
N N 0.0061 0.0033 'International Tables Vol C Tables 4.2.6.8 and 6.1.1.4'
P P 0.1023 0.0942 'International Tables Vol C Tables 4.2.6.8 and 6.1.1.4'
S S 0.1246 0.1234 'International Tables Vol C Tables 4.2.6.8 and 6.1.1.4'
Zr Zr -2.9673 0.5597 'International Tables Vol C Tables 4.2.6.8 and 6.1.1.4'

loop_
_exptl_crystal_face_index_h
_exptl_crystal_face_index_k
_exptl_crystal_face_index_l
_exptl_crystal_face_perp_dist
-1.00 0.00 0.00 0.1770
-1.00 1.00 -1.00 0.1640
-1.00 -1.00 1.00 0.1170
-1.00 1.00 0.00 0.1890
-1.00 -1.00 0.00 0.1250
0.00 -1.00 0.00 0.0880
0.00 1.00 0.00 0.0800
0.00 0.00 1.00 0.0160
0.00 0.00 -1.00 0.0330
1.00 0.00 0.00 0.1570
1.00 -1.00 1.00 0.1570
1.00 1.00 -1.00 0.0930
1.00 -1.00 0.00 0.1780
1.00 1.00 1.00 0.0900

loop_
_geom_angle_atom_site_label_1
_geom_angle_atom_site_label_2
_geom_angle_atom_site_label_3
_geom_angle
_geom_angle_site_symmetry_1
_geom_angle_site_symmetry_3
_geom_angle_publ_flag
N30 Zr1 N10 110.52(5) . . ?
N30 Zr1 C30 30.85(5) . . ?
N30 Zr1 C50 131.90(5) . . ?
N30 Zr1 C2 114.14(5) . . ?
N10 Zr1 C30 138.64(5) . . ?
N10 Zr1 C50 109.27(5) . . ?
N10 Zr1 C2 104.76(6) . . ?
N50 Zr1 N30 110.15(5) . . ?
N50 Zr1 N10 106.96(5) . . ?
N50 Zr1 C30 103.50(5) . . ?
N50 Zr1 C50 30.92(5) . . ?
N50 Zr1 C2 109.96(6) . . ?
C50 Zr1 C30 111.28(5) . . ?
C2 Zr1 C30 90.09(5) . . ?
C2 Zr1 C50 79.86(5) . . ?
C2 S2 C1 103.57(8) . . ?
C2 P2 P1 101.73(6) . . ?
C1 S1 C3 102.13(9) . . ?
C1 P1 P2 96.48(6) . . ?
C30 N30 Zr1 101.95(9) . . ?
C30 N30 C38 115.19(12) . . ?
C38 N30 Zr1 142.84(10) . . ?
C10 N10 Zr1 120.18(10) . . ?
C10 N10 C18 113.89(13) . . ?
C18 N10 Zr1 125.75(10) . . ?
C50 N50 Zr1 102.38(10) . . ?
C50 N50 C58 115.77(13) . . ?
C58 N50 Zr1 141.79(11) . . ?
C15 C10 N10 120.78(15) . . ?
C15 C10 C11 118.62(15) . . ?
C11 C10 N10 120.60(15) . . ?
N30 C30 Zr1 47.20(7) . . ?
C31 C30 Zr1 103.98(11) . . ?
C31 C30 N30 119.95(14) . . ?
C31 C30 C35 118.13(15) . . ?
C35 C30 Zr1 115.71(11) . . ?
C35 C30 N30 121.89(14) . . ?
C10 C15 H25 119.4 . . ?
C10 C15 C14 121.22(16) . . ?
C14 C15 H25 119.4 . . ?
C34 C33 H35 119.3 . . ?
C32 C33 H35 119.3 . . ?
C32 C33 C34 121.45(16) . . ?
H31A C39 H31B 109.5 . . ?
H31A C39 H31C 109.5 . . ?
H31B C39 H31C 109.5 . . ?
C38 C39 H31A 109.5 . . ?
C38 C39 H31B 109.5 . . ?
C38 C39 H31C 109.5 . . ?
C33 C34 C35 118.90(16) . . ?
C33 C34 C37 119.89(16) . . ?
C35 C34 C37 121.15(16) . . ?
C30 C31 H37 119.2 . . ?
C32 C31 C30 121.61(16) . . ?
C32 C31 H37 119.2 . . ?
C10 C11 H21 119.5 . . ?
C10 C11 C12 121.08(16) . . ?
C12 C11 H21 119.5 . . ?
C15 C14 C17 120.15(18) . . ?
C13 C14 C15 118.73(17) . . ?
C13 C14 C17 121.12(17) . . ?
H17A C20 H17B 109.5 . . ?
H17A C20 H17C 109.5 . . ?
H17B C20 H17C 109.5 . . ?
C18 C20 H17A 109.5 . . ?
C18 C20 H17B 109.5 . . ?
C18 C20 H17C 109.5 . . ?
N30 C38 C39 110.86(14) . . ?
N30 C38 C41 107.64(13) . . ?
N30 C38 C40 111.65(14) . . ?
C39 C38 C40 108.73(15) . . ?
C41 C38 C39 108.62(15) . . ?
C41 C38 C40 109.29(15) . . ?
N50 C50 Zr1 46.70(7) . . ?
C55 C50 Zr1 105.30(11) . . ?
C55 C50 N50 120.16(15) . . ?
C51 C50 Zr1 111.93(11) . . ?
C51 C50 N50 120.78(15) . . ?
C51 C50 C55 118.85(15) . . ?
S2 C2 Zr1 124.54(9) . . ?
S2 C2 P2 117.48(9) . . ?
P2 C2 Zr1 117.28(8) . . ?
C38 C41 H29A 109.5 . . ?
C38 C41 H29B 109.5 . . ?
C38 C41 H29C 109.5 . . ?
H29A C41 H29B 109.5 . . ?
H29A C41 H29C 109.5 . . ?
H29B C41 H29C 109.5 . . ?
C30 C35 H33 119.4 . . ?
C34 C35 C30 121.21(15) . . ?
C34 C35 H33 119.4 . . ?
S2 C1 S1 112.37(9) . . ?
P1 C1 S2 120.72(9) . . ?
P1 C1 S1 126.90(10) . . ?
C14 C13 H23 119.2 . . ?
C14 C13 C12 121.68(16) . . ?
C12 C13 H23 119.2 . . ?
C38 C40 H30A 109.5 . . ?
C38 C40 H30B 109.5 . . ?
C38 C40 H30C 109.5 . . ?
H30A C40 H30B 109.5 . . ?
H30A C40 H30C 109.5 . . ?
H30B C40 H30C 109.5 . . ?
C33 C32 C31 118.69(17) . . ?
C33 C32 C36 120.61(18) . . ?
C31 C32 C36 120.70(18) . . ?
C34 C37 H38A 109.5 . . ?
C34 C37 H38B 109.5 . . ?
C34 C37 H38C 109.5 . . ?
H38A C37 H38B 109.5 . . ?
H38A C37 H38C 109.5 . . ?
H38B C37 H38C 109.5 . . ?
C55 C54 C57 120.63(18) . . ?
C53 C54 C55 118.33(16) . . ?
C53 C54 C57 121.01(17) . . ?
N10 C18 C20 111.64(14) . . ?
N10 C18 C19 107.09(13) . . ?
N10 C18 C21 111.42(14) . . ?
C20 C18 C21 108.18(14) . . ?
C19 C18 C20 109.36(15) . . ?
C19 C18 C21 109.12(15) . . ?
C11 C12 C16 120.79(18) . . ?
C13 C12 C11 118.67(17) . . ?
C13 C12 C16 120.54(17) . . ?
C50 C55 H5 119.5 . . ?
C54 C55 C50 121.10(16) . . ?
C54 C55 H5 119.5 . . ?
C50 C51 H9 119.5 . . ?
C52 C51 C50 120.98(16) . . ?
C52 C51 H9 119.5 . . ?
C18 C19 H19A 109.5 . . ?
C18 C19 H19B 109.5 . . ?
C18 C19 H19C 109.5 . . ?
H19A C19 H19B 109.5 . . ?
H19A C19 H19C 109.5 . . ?
H19B C19 H19C 109.5 . . ?
H15A C59 H15B 109.5 . . ?
H15A C59 H15C 109.5 . . ?
H15B C59 H15C 109.5 . . ?
C58 C59 H15A 109.5 . . ?
C58 C59 H15B 109.5 . . ?
C58 C59 H15C 109.5 . . ?
H14A C60 H14B 109.5 . . ?
H14A C60 H14C 109.5 . . ?
H14B C60 H14C 109.5 . . ?
C58 C60 H14A 109.5 . . ?
C58 C60 H14B 109.5 . . ?
C58 C60 H14C 109.5 . . ?
C51 C52 C56 120.35(18) . . ?
C53 C52 C51 118.57(17) . . ?
C53 C52 C56 121.02(18) . . ?
C54 C57 H10A 109.5 . . ?
C54 C57 H10B 109.5 . . ?
C54 C57 H10C 109.5 . . ?
H10A C57 H10B 109.5 . . ?
H10A C57 H10C 109.5 . . ?
H10B C57 H10C 109.5 . . ?
C18 C21 H18A 109.5 . . ?
C18 C21 H18B 109.5 . . ?
C18 C21 H18C 109.5 . . ?
H18A C21 H18B 109.5 . . ?
H18A C21 H18C 109.5 . . ?
H18B C21 H18C 109.5 . . ?
N50 C58 C59 107.39(14) . . ?
N50 C58 C60 110.60(15) . . ?
N50 C58 C61 111.30(14) . . ?
C59 C58 C60 108.47(15) . . ?
C59 C58 C61 109.87(16) . . ?
C61 C58 C60 109.16(15) . . ?
C54 C53 H7 118.9 . . ?
C52 C53 C54 122.14(17) . . ?
C52 C53 H7 118.9 . . ?
C14 C17 H27A 109.5 . . ?
C14 C17 H27B 109.5 . . ?
C14 C17 H27C 109.5 . . ?
H27A C17 H27B 109.5 . . ?
H27A C17 H27C 109.5 . . ?
H27B C17 H27C 109.5 . . ?
C58 C61 H13A 109.5 . . ?
C58 C61 H13B 109.5 . . ?
C58 C61 H13C 109.5 . . ?
H13A C61 H13B 109.5 . . ?
H13A C61 H13C 109.5 . . ?
H13B C61 H13C 109.5 . . ?
C52 C56 H11A 109.5 . . ?
C52 C56 H11B 109.5 . . ?
C52 C56 H11C 109.5 . . ?
H11A C56 H11B 109.5 . . ?
H11A C56 H11C 109.5 . . ?
H11B C56 H11C 109.5 . . ?
C12 C16 H26A 109.5 . . ?
C12 C16 H26B 109.5 . . ?
C12 C16 H26C 109.5 . . ?
H26A C16 H26B 109.5 . . ?
H26A C16 H26C 109.5 . . ?
H26B C16 H26C 109.5 . . ?
S1 C3 H3A 109.5 . . ?
S1 C3 H3B 109.5 . . ?
S1 C3 H3C 109.5 . . ?
H3A C3 H3B 109.5 . . ?
H3A C3 H3C 109.5 . . ?
H3B C3 H3C 109.5 . . ?
C32 C36 H39A 109.5 . . ?
C32 C36 H39B 109.5 . . ?
C32 C36 H39C 109.5 . . ?
H39A C36 H39B 109.5 . . ?
H39A C36 H39C 109.5 . . ?
H39B C36 H39C 109.5 . . ?

loop_
_geom_bond_atom_site_label_1
_geom_bond_atom_site_label_2
_geom_bond_distance
_geom_bond_site_symmetry_2
_geom_bond_publ_flag
Zr1 N30 2.0624(13) . ?
Zr1 N10 2.0682(13) . ?
Zr1 N50 2.0440(14) . ?
Zr1 C30 2.7500(16) . ?
Zr1 C50 2.7434(16) . ?
Zr1 C2 2.3194(16) . ?
S2 C2 1.6882(16) . ?
S2 C1 1.7219(17) . ?
P2 P1 2.1378(6) . ?
P2 C2 1.7117(17) . ?
S1 C1 1.7491(17) . ?
S1 C3 1.787(2) . ?
P1 C1 1.7131(17) . ?
N30 C30 1.441(2) . ?
N30 C38 1.492(2) . ?
N10 C10 1.437(2) . ?
N10 C18 1.510(2) . ?
N50 C50 1.443(2) . ?
N50 C58 1.494(2) . ?
C10 C15 1.390(2) . ?
C10 C11 1.396(2) . ?
C30 C31 1.394(2) . ?
C30 C35 1.402(2) . ?
C15 H25 0.9500 . ?
C15 C14 1.398(2) . ?
C33 H35 0.9500 . ?
C33 C34 1.388(3) . ?
C33 C32 1.388(3) . ?
C39 H31A 0.9800 . ?
C39 H31B 0.9800 . ?
C39 H31C 0.9800 . ?
C39 C38 1.529(2) . ?
C34 C35 1.391(2) . ?
C34 C37 1.508(2) . ?
C31 H37 0.9500 . ?
C31 C32 1.391(2) . ?
C11 H21 0.9500 . ?
C11 C12 1.399(2) . ?
C14 C13 1.384(3) . ?
C14 C17 1.503(3) . ?
C20 H17A 0.9800 . ?
C20 H17B 0.9800 . ?
C20 H17C 0.9800 . ?
C20 C18 1.532(2) . ?
C38 C41 1.527(2) . ?
C38 C40 1.531(2) . ?
C50 C55 1.401(2) . ?
C50 C51 1.395(2) . ?
C41 H29A 0.9800 . ?
C41 H29B 0.9800 . ?
C41 H29C 0.9800 . ?
C35 H33 0.9500 . ?
C13 H23 0.9500 . ?
C13 C12 1.385(3) . ?
C40 H30A 0.9800 . ?
C40 H30B 0.9800 . ?
C40 H30C 0.9800 . ?
C32 C36 1.509(3) . ?
C37 H38A 0.9800 . ?
C37 H38B 0.9800 . ?
C37 H38C 0.9800 . ?
C54 C55 1.390(2) . ?
C54 C57 1.506(3) . ?
C54 C53 1.389(3) . ?
C18 C19 1.524(2) . ?
C18 C21 1.534(2) . ?
C12 C16 1.501(3) . ?
C55 H5 0.9500 . ?
C51 H9 0.9500 . ?
C51 C52 1.391(2) . ?
C19 H19A 0.9800 . ?
C19 H19B 0.9800 . ?
C19 H19C 0.9800 . ?
C59 H15A 0.9800 . ?
C59 H15B 0.9800 . ?
C59 H15C 0.9800 . ?
C59 C58 1.521(2) . ?
C60 H14A 0.9800 . ?
C60 H14B 0.9800 . ?
C60 H14C 0.9800 . ?
C60 C58 1.529(2) . ?
C52 C53 1.388(3) . ?
C52 C56 1.509(3) . ?
C57 H10A 0.9800 . ?
C57 H10B 0.9800 . ?
C57 H10C 0.9800 . ?
C21 H18A 0.9800 . ?
C21 H18B 0.9800 . ?
C21 H18C 0.9800 . ?
C58 C61 1.527(3) . ?
C53 H7 0.9500 . ?
C17 H27A 0.9800 . ?
C17 H27B 0.9800 . ?
C17 H27C 0.9800 . ?
C61 H13A 0.9800 . ?
C61 H13B 0.9800 . ?
C61 H13C 0.9800 . ?
C56 H11A 0.9800 . ?
C56 H11B 0.9800 . ?
C56 H11C 0.9800 . ?
C16 H26A 0.9800 . ?
C16 H26B 0.9800 . ?
C16 H26C 0.9800 . ?
C3 H3A 0.9800 . ?
C3 H3B 0.9800 . ?
C3 H3C 0.9800 . ?
C36 H39A 0.9800 . ?
C36 H39B 0.9800 . ?
C36 H39C 0.9800 . ?

loop_
_geom_torsion_atom_site_label_1
_geom_torsion_atom_site_label_2
_geom_torsion_atom_site_label_3
_geom_torsion_atom_site_label_4
_geom_torsion
_geom_torsion_site_symmetry_1
_geom_torsion_site_symmetry_2
_geom_torsion_site_symmetry_3
_geom_torsion_site_symmetry_4
_geom_torsion_publ_flag
Zr1 N30 C30 C31 -81.17(15) . . . . ?
Zr1 N30 C30 C35 96.90(15) . . . . ?
Zr1 N30 C38 C39 126.26(17) . . . . ?
Zr1 N30 C38 C41 7.6(2) . . . . ?
Zr1 N30 C38 C40 -112.34(18) . . . . ?
Zr1 N10 C10 C15 -90.16(17) . . . . ?
Zr1 N10 C10 C11 88.86(17) . . . . ?
Zr1 N10 C18 C20 -127.25(13) . . . . ?
Zr1 N10 C18 C19 -7.57(19) . . . . ?
Zr1 N10 C18 C21 111.68(14) . . . . ?
Zr1 N50 C50 C55 82.64(15) . . . . ?
Zr1 N50 C50 C51 -92.07(15) . . . . ?
Zr1 N50 C58 C59 4.0(2) . . . . ?
Zr1 N50 C58 C60 122.22(17) . . . . ?
Zr1 N50 C58 C61 -116.25(18) . . . . ?
Zr1 C30 C31 C32 130.78(16) . . . . ?
Zr1 C30 C35 C34 -124.97(14) . . . . ?
Zr1 C50 C55 C54 -124.58(15) . . . . ?
Zr1 C50 C51 C52 121.18(15) . . . . ?
P2 P1 C1 S2 -1.32(11) . . . . ?
P2 P1 C1 S1 178.56(11) . . . . ?
P1 P2 C2 Zr1 -170.97(6) . . . . ?
P1 P2 C2 S2 -0.08(11) . . . . ?
N30 C30 C31 C32 179.13(16) . . . . ?
N30 C30 C35 C34 -178.92(15) . . . . ?
N10 C10 C15 C14 178.36(15) . . . . ?
N10 C10 C11 C12 -178.56(16) . . . . ?
N50 C50 C55 C54 -173.02(15) . . . . ?
N50 C50 C51 C52 172.81(15) . . . . ?
C10 N10 C18 C20 57.68(18) . . . . ?
C10 N10 C18 C19 177.36(14) . . . . ?
C10 N10 C18 C21 -63.39(18) . . . . ?
C10 C15 C14 C13 0.4(3) . . . . ?
C10 C15 C14 C17 179.58(17) . . . . ?
C10 C11 C12 C13 0.0(3) . . . . ?
C10 C11 C12 C16 -179.65(19) . . . . ?
C30 N30 C38 C39 -51.97(18) . . . . ?
C30 N30 C38 C41 -170.64(14) . . . . ?
C30 N30 C38 C40 69.42(18) . . . . ?
C30 C31 C32 C33 0.1(3) . . . . ?
C30 C31 C32 C36 179.9(2) . . . . ?
C15 C10 C11 C12 0.5(3) . . . . ?
C15 C14 C13 C12 0.1(3) . . . . ?
C33 C34 C35 C30 -0.4(2) . . . . ?
C34 C33 C32 C31 -1.3(3) . . . . ?
C34 C33 C32 C36 178.9(2) . . . . ?
C31 C30 C35 C34 -0.8(2) . . . . ?
C11 C10 C15 C14 -0.7(3) . . . . ?
C14 C13 C12 C11 -0.3(3) . . . . ?
C14 C13 C12 C16 179.4(2) . . . . ?
C38 N30 C30 Zr1 178.91(16) . . . . ?
C38 N30 C30 C31 97.75(18) . . . . ?
C38 N30 C30 C35 -84.19(18) . . . . ?
C50 N50 C58 C59 -179.40(15) . . . . ?
C50 N50 C58 C60 -61.22(19) . . . . ?
C50 N50 C58 C61 60.31(19) . . . . ?
C50 C51 C52 C53 0.7(3) . . . . ?
C50 C51 C52 C56 -176.76(18) . . . . ?
C2 S2 C1 S1 -178.53(9) . . . . ?
C2 S2 C1 P1 1.37(13) . . . . ?
C35 C30 C31 C32 1.0(3) . . . . ?
C1 S2 C2 Zr1 169.52(9) . . . . ?
C1 S2 C2 P2 -0.64(12) . . . . ?
C32 C33 C34 C35 1.5(3) . . . . ?
C32 C33 C34 C37 -175.73(18) . . . . ?
C37 C34 C35 C30 176.80(16) . . . . ?
C18 N10 C10 C15 85.22(19) . . . . ?
C18 N10 C10 C11 -95.77(18) . . . . ?
C55 C50 C51 C52 -2.0(2) . . . . ?
C55 C54 C53 C52 -0.9(3) . . . . ?
C51 C50 C55 C54 1.8(2) . . . . ?
C51 C52 C53 C54 0.7(3) . . . . ?
C57 C54 C55 C50 177.69(16) . . . . ?
C57 C54 C53 C52 -178.96(18) . . . . ?
C58 N50 C50 Zr1 -177.82(16) . . . . ?
C58 N50 C50 C55 -95.19(18) . . . . ?
C58 N50 C50 C51 90.11(19) . . . . ?
C53 C54 C55 C50 -0.4(3) . . . . ?
C17 C14 C13 C12 -179.09(18) . . . . ?
C56 C52 C53 C54 178.19(18) . . . . ?
C3 S1 C1 S2 -165.42(12) . . . . ?
C3 S1 C1 P1 14.69(16) . . . . ?
